data_8101520
loop_
_publ_author_name
'Shan, Yongkui'
'Huang, Songping D.'

_publ_section_title
;
Crystal structure of R-(-)-N-benzenesulphonylglutamic acid, C~11~H~13~NO~6~S
;
_journal_issue 3
_journal_name_full 'Zeitschrift f\"ur Kristallographie - New Crystal Structures'
_journal_page_first 379
_journal_page_last 380
_journal_volume 214
_journal_year 1999
_chemical_formula_moiety 'C11 H13 N O6 S '
_chemical_formula_sum 'C11 H13 N O6 S'
_chemical_formula_weight 287.29
_space_group_IT_number 19
_symmetry_cell_setting orthorhombic
_symmetry_Int_Tables_number 19
_symmetry_space_group_name_Hall 'P 2ac 2ab'
_symmetry_space_group_name_H-M 'P 21 21 21'
_cell_angle_alpha 90
_cell_angle_beta 90
_cell_angle_gamma 90
_cell_formula_units_Z 4
_cell_length_a 5.0321(3)
_cell_length_b 14.8258(9)
_cell_length_c 17.427(1)
_cell_measurement_temperature 296.7
_cell_volume 1300.1(1)
_diffrn_ambient_temperature 296(1)
_exptl_crystal_density_diffrn 1.468
_refine_ls_R_factor_obs 0.0274
_refine_ls_wR_factor_obs 0.0411
_cod_original_formula_sum 'C11 H13 N O6 S '
_cod_database_code 8101520

loop_
_symmetry_equiv_pos_as_xyz
'  +x,  +y,  +z'
'1/2-x,  -y,1/2+z'
'1/2+x,1/2-y,  -z'
'  -x,1/2+y,1/2-z'

loop_
_atom_site_aniso_label
_atom_site_aniso_U_11
_atom_site_aniso_U_22
_atom_site_aniso_U_33
_atom_site_aniso_U_12
_atom_site_aniso_U_13
_atom_site_aniso_U_23
S 0.0234(2) 0.0276(3) 0.0259(3) -0.0020(2) 0.0015(2) -0.0028(2)
O(1) 0.070(1) 0.0333(8) 0.051(1) -0.020(1) -0.024(1) 0.0136(8)
O(2) 0.047(1) 0.0310(8) 0.0327(8) -0.0041(8) -0.0113(8) 0.0026(7)
O(3) 0.054(1) 0.0398(9) 0.059(1) -0.004(1) 0.007(1) -0.0243(9)
O(4) 0.065(1) 0.044(1) 0.059(1) -0.027(1) 0.017(1) -0.0122(9)
O(5) 0.0238(8) 0.048(1) 0.0422(9) -0.0072(8) 0.0009(7) -0.0020(8)
O(6) 0.044(1) 0.0380(8) 0.0317(8) -0.0001(8) 0.0051(8) -0.0107(7)
N 0.0233(8) 0.0282(8) 0.0264(8) 0.0009(7) 0.0026(7) -0.0006(7)
C(1) 0.040(1) 0.0267(9) 0.026(1) -0.005(1) -0.002(1) -0.0012(8)
C(2) 0.045(1) 0.0276(9) 0.036(1) -0.006(1) -0.012(1) 0.0050(9)
C(3) 0.041(1) 0.027(1) 0.032(1) -0.006(1) -0.006(1) 0.0044(8)
C(4) 0.029(1) 0.0250(9) 0.0241(9) -0.0035(9) 0.0009(9) -0.0010(7)
C(5) 0.040(1) 0.0251(9) 0.032(1) -0.001(1) -0.005(1) 0.0011(9)
C(6) 0.028(1) 0.0306(9) 0.027(1) -0.0004(9) -0.0023(9) 0.0038(8)
C(7) 0.038(1) 0.039(1) 0.042(1) 0.004(1) 0.003(1) 0.001(1)
C(8) 0.059(2) 0.034(1) 0.054(2) 0.011(1) -0.001(1) -0.001(1)
C(9) 0.055(2) 0.036(1) 0.043(1) -0.004(1) -0.011(1) 0.008(1)
C(10) 0.049(2) 0.043(1) 0.045(1) -0.006(1) 0.003(1) 0.013(1)
C(11) 0.041(1) 0.038(1) 0.042(1) 0.001(1) 0.011(1) 0.005(1)

loop_
_atom_site_label
_atom_site_fract_x
_atom_site_fract_y
_atom_site_fract_z
_atom_site_U_iso_or_equiv
_atom_site_occupancy
_atom_site_refinement_flags
_atom_site_thermal_displace_type
_atom_site_calc_flag
_atom_site_calc_attached_atom
S -0.2149(1) 0.06957(3) -0.45145(3) 0.0257(1) 1.000 . Uani d ?
O(1) -0.2276(5) 0.3626(1) -0.7122(1) 0.0514(5) 1.000 . Uani d ?
O(2) -0.5593(4) 0.2774(1) -0.7475(1) 0.0370(4) 1.000 . Uani d ?
O(3) -0.2802(4) -0.0736(1) -0.6786(1) 0.0510(5) 1.000 . Uani d ?
O(4) -0.6151(5) -0.0664(1) -0.5952(1) 0.0563(6) 1.000 . Uani d ?
O(5) 0.0580(3) 0.0821(1) -0.4724(1) 0.0379(4) 1.000 . Uani d ?
O(6) -0.3277(4) 0.1267(1) -0.39325(9) 0.0380(4) 1.000 . Uani d ?
N -0.3897(4) 0.0878(1) -0.5279(1) 0.0260(4) 1.000 . Uani d ?
C(1) -0.3644(5) 0.2864(1) -0.7082(1) 0.0308(5) 1.000 . Uani d ?
C(2) -0.2620(6) 0.2161(1) -0.6535(1) 0.0363(6) 1.000 . Uani d ?
C(3) -0.3938(5) 0.1249(1) -0.6643(1) 0.0333(5) 1.000 . Uani d ?
C(4) -0.3025(5) 0.0563(1) -0.6034(1) 0.0262(5) 1.000 . Uani d ?
C(5) -0.4174(5) -0.0360(1) -0.6240(1) 0.0323(5) 1.000 . Uani d ?
C(6) -0.2611(5) -0.0435(1) -0.4227(1) 0.0286(5) 1.000 . Uani d ?
C(7) -0.1025(5) -0.1103(2) -0.4534(1) 0.0400(6) 1.000 . Uani d ?
C(8) -0.1532(7) -0.1999(2) -0.4331(2) 0.0489(8) 1.000 . Uani d ?
C(9) -0.3532(6) -0.2209(2) -0.3833(2) 0.0445(7) 1.000 . Uani d ?
C(10) -0.5133(6) -0.1541(2) -0.3529(2) 0.0459(7) 1.000 . Uani d ?
C(11) -0.4665(5) -0.0636(2) -0.3723(1) 0.0400(6) 1.000 . Uani d ?
H(1) -0.1023 0.3639 -0.6821 0.055 1.000 . Uiso c ?
H(2) -0.0731 0.2065 -0.6611 0.055 1.000 . Uiso c ?
H(3) -0.2645 0.2364 -0.6055 0.055 1.000 . Uiso c ?
H(4) -0.2744 0.1019 -0.7092 0.055 1.000 . Uiso c ?
H(5) -0.6195 0.1332 -0.6647 0.055 1.000 . Uiso c ?
H(6) -0.0853 0.0470 -0.6050 0.055 1.000 . Uiso c ?
H(7) -0.3335 -0.1269 -0.6920 0.055 1.000 . Uiso c ?
H(8) -0.5679 0.0844 -0.5191 0.055 1.000 . Uiso c ?
H(9) 0.0487 -0.0940 -0.4836 0.055 1.000 . Uiso c ?
H(10) 0.0106 -0.2454 -0.4604 0.055 1.000 . Uiso c ?
H(11) -0.4069 -0.2922 -0.3667 0.055 1.000 . Uiso c ?
H(12) -0.6855 -0.1606 -0.3134 0.055 1.000 . Uiso c ?
H(13) -0.5909 -0.0132 -0.3510 0.055 1.000 . Uiso c ?

loop_
_geom_bond_atom_site_label_1
_geom_bond_atom_site_label_2
_geom_bond_distance
_geom_bond_site_symmetry_1
_geom_bond_site_symmetry_2
_geom_bond_publ_flag
S O(5) 1.433(2) . . yes
S O(6) 1.438(2) . . yes
S N 1.619(2) . . yes
S C(6) 1.765(2) . . yes
O(1) C(1) 1.325(3) . . yes
O(1) H(1) 0.82 . . no
O(2) C(1) 1.204(3) . . yes
O(3) C(5) 1.301(3) . . yes
O(3) H(7) 0.87 . . no
O(4) C(5) 1.202(3) . . yes
N C(4) 1.464(2) . . yes
N H(8) 0.91 . . no
C(1) C(2) 1.502(3) . . yes
C(2) C(3) 1.518(3) . . yes
C(2) H(2) 0.97 . . no
C(2) H(3) 0.89 . . no
C(3) C(4) 1.541(3) . . yes
C(3) H(4) 1.04 . . no
C(3) H(5) 1.14 . . no
C(4) C(5) 1.529(3) . . yes
C(4) H(6) 1.10 . . no
C(6) C(7) 1.380(3) . . yes
C(6) C(11) 1.388(3) . . yes
C(7) C(8) 1.397(4) . . yes
C(7) H(9) 0.96 . . no
C(8) C(9) 1.364(4) . . yes
C(8) H(10) 1.17 . . no
C(9) C(10) 1.381(4) . . yes
C(9) H(11) 1.13 . . no
C(10) C(11) 1.405(3) . . yes
C(10) H(12) 1.11 . . no
C(11) H(13) 1.04 . . no

loop_
_cod_related_entry_id
_cod_related_entry_database
_cod_related_entry_code
1 ChemSpider 1415279
